data_4124431
loop_
_publ_author_name
'Firor, R.L.'
'Seff, K.'

_publ_section_title
;
 Europium(IV), a new oxidation state for europium. crystal structure of
 dehydrated europium(II)-exchanged sodium zeolite A, Eu4.5 Na3-A,
 partially oxidized by oxygen
;
_journal_name_full 'Journal of the American Chemical Society'
_journal_page_first 976
_journal_page_last 978
_journal_volume 100
_journal_year 1978
_chemical_formula_sum 'Al12 Eu4.504 Na0.9996 O50.752 Si12'
_chemical_name_systematic '(Eu O)2.75 Eu1.75 Na3 Si12 Al12 O48'
_space_group_IT_number 221
_symmetry_space_group_name_Hall '-P 4 2 3'
_symmetry_space_group_name_H-M 'P m -3 m'
_cell_angle_alpha 90
_cell_angle_beta 90
_cell_angle_gamma 90
_cell_formula_units_Z 1
_cell_length_a 12.238
_cell_length_b 12.238
_cell_length_c 12.238
_cell_volume 1832.869
_citation_journal_id_ASTM JACSAT
_cod_data_source_file Firor_JACSAT_1978_281.cif
_cod_data_source_block Al12Eu4.504Na0.9996O50.752Si12
_cod_database_code 4124431

loop_
_symmetry_equiv_pos_as_xyz
x,y,z
-y,x,z
-x,-y,z
y,-x,z
x,-y,-z
y,x,-z
-x,y,-z
-y,-x,-z
z,x,y
-x,z,y
-z,-x,y
x,-z,y
z,-x,-y
x,z,-y
-z,x,-y
-x,-z,-y
y,z,x
y,-z,-x
z,y,-x
-y,z,-x
-z,-y,-x
-y,-z,x
z,-y,x
-z,y,x
-x,-y,-z
y,-x,-z
x,y,-z
-y,x,-z
-x,y,z
-y,-x,z
x,-y,z
y,x,z
-z,-x,-y
x,-z,-y
z,x,-y
-x,z,-y
-z,x,y
-x,-z,y
z,-x,y
x,z,y
-y,-z,-x
-y,z,x
-z,-y,x
y,-z,x
z,y,x
y,z,-x
-z,y,-x
z,-y,-x

loop_
_atom_site_label
_atom_site_type_symbol
_atom_site_fract_x
_atom_site_fract_y
_atom_site_fract_z
_atom_site_occupancy
_atom_site_U_iso_or_equiv
Al1 Al+3 0 0.1832 0.3722 0.5 0.0
O2 O-2 0 0.2866 0.2866 1 0.0
O1 O-2 0 0.2237 0.5 1 0.0
Eu2 Eu+2 0.1306 0.1306 0.1306 0.156 0.0
O4 O-2 0.1012 0.1012 0.1012 0.344 0.0
O3 O-2 0.112 0.112 0.3387 1 0.0
Na1 Na+1 0 0.4215 0.4215 0.0833 0.0
Eu3 Eu+2 0.1888 0.1888 0.5 0.042 0.0
Si1 Si+4 0 0.1832 0.3722 0.5 0.0
Eu1 Eu+4 0.2012 0.2012 0.2012 0.344 0.0
